data_4312592
loop_
_publ_author_name
'Derek A. Tocher'
'Pankaj K. Pal'
'Dipankar Datta'

_publ_section_title
;
 Observation of 3MC Emission in a Mixed 1,10-Phenanthroline Complex of
 Ruthenium(II) Having a RuIIN6 Core at Room Temperature in Solution
;
_journal_name_full 'Inorganic Chemistry'
_journal_page_first 7704
_journal_page_last 7706
_journal_paper_doi 10.1021/ic034603y
_journal_volume 42
_journal_year 2003
_chemical_formula_sum 'C34 H34 F12 N6 O3 P2 Ru'
_chemical_formula_weight 965.68
_chemical_name_systematic
; 
 ? 
;
_space_group_IT_number 62
_symmetry_cell_setting orthorhombic
_symmetry_space_group_name_Hall '-P 2ac 2n'
_symmetry_space_group_name_H-M 'P n m a'
_atom_sites_solution_hydrogens geom
_atom_sites_solution_primary direct
_atom_sites_solution_secondary difmap
_audit_creation_method SHELXL
_cell_angle_alpha 90.00
_cell_angle_beta 90.00
_cell_angle_gamma 90.00
_cell_formula_units_Z 8
_cell_length_a 12.241(2)
_cell_length_b 39.105(8)
_cell_length_c 17.690(4)
_cell_measurement_reflns_used 20
_cell_measurement_temperature 293(2)
_cell_measurement_theta_max 13
_cell_measurement_theta_min 9
_cell_volume 8468(3)
_computing_cell_refinement R3
_computing_data_collection R3
_computing_data_reduction XDISK
_computing_molecular_graphics XP
_computing_publication_material CIFTAB
_computing_structure_refinement 'SHELXL-93 (Sheldrick, 1993)'
_computing_structure_solution 'SHELXS-86 (Sheldrick, 1990)'
_diffrn_ambient_temperature 293(2)
_diffrn_measurement_device 'Nicolet R3mV'
_diffrn_radiation_monochromator graphite
_diffrn_radiation_source 'fine-focus sealed tube'
_diffrn_radiation_type MoK\a
_diffrn_radiation_wavelength 0.71073
_diffrn_reflns_av_R_equivalents 0.0000
_diffrn_reflns_av_sigmaI/netI 0.1009
_diffrn_reflns_limit_h_max 14
_diffrn_reflns_limit_h_min 0
_diffrn_reflns_limit_k_max 46
_diffrn_reflns_limit_k_min 0
_diffrn_reflns_limit_l_max 21
_diffrn_reflns_limit_l_min 0
_diffrn_reflns_number 7465
_diffrn_reflns_theta_max 25.02
_diffrn_reflns_theta_min 2.53
_diffrn_standards_decay_% '< 2%'
_diffrn_standards_interval_count 97
_diffrn_standards_number 3
_exptl_absorpt_coefficient_mu 0.539
_exptl_absorpt_correction_T_max 0.89
_exptl_absorpt_correction_T_min 0.66
_exptl_absorpt_correction_type 'PSI SCANS'
_exptl_crystal_colour orange
_exptl_crystal_density_diffrn 1.515
_exptl_crystal_description block
_exptl_crystal_F_000 3888
_exptl_crystal_size_max 0.58
_exptl_crystal_size_mid 0.54
_exptl_crystal_size_min 0.48
_refine_diff_density_max 0.881
_refine_diff_density_min -0.367
_refine_diff_density_rms 0.114
_refine_ls_extinction_method none
_refine_ls_goodness_of_fit_all 0.940
_refine_ls_goodness_of_fit_obs 1.162
_refine_ls_hydrogen_treatment 'fixed on C atoms'
_refine_ls_matrix_type full
_refine_ls_number_parameters 556
_refine_ls_number_reflns 7457
_refine_ls_number_restraints 0
_refine_ls_restrained_S_all 0.990
_refine_ls_restrained_S_obs 1.162
_refine_ls_R_factor_all 0.1441
_refine_ls_R_factor_obs 0.0730
_refine_ls_shift/esd_max 0.002
_refine_ls_shift/esd_mean 0.000
_refine_ls_structure_factor_coef Fsqd
_refine_ls_weighting_details 'w=1/[\s^2^(Fo^2^)+(0.1179P)^2^+0.0000P] where P=(Fo^2^+2Fc^2^)/3'
_refine_ls_weighting_scheme calc
_refine_ls_wR_factor_all 0.2294
_refine_ls_wR_factor_obs 0.1827
_reflns_number_observed 3642
_reflns_number_total 7465
_reflns_observed_criterion >2sigma(I)
_cod_data_source_file ic034603ysi20030602_075438.cif
_cod_data_source_block 1
_cod_depositor_comments
;
The following automatic conversions were performed:

'_symmetry_cell_setting' value 'Orthorhombic' changed to
'orthorhombic' according to the built-in table from CIF Core
dictionary named 'cif_core.dic' version 2.4.1 from 2010-06-29.

Automatic conversion script
Id: cif_fix_values 1646 2011-03-28 12:23:43Z adriana 

The following automatic conversions were performed:

'_refine_ls_weighting_scheme' value 'calc
w=1/[\s^2^(Fo^2^)+(0.1179P)^2^+0.0000P] where P=(Fo^2^+2Fc^2^)/3' was
changed to 'calc'. New tag '_refine_ls_weighting_details' was
created. The value of the new tag was set to
'w=1/[\s^2^(Fo^2^)+(0.1179P)^2^+0.0000P] where P=(Fo^2^+2Fc^2^)/3'.

Automatic conversion script
Id: cif_fix_values 3143 2015-03-26 13:38:13Z robertas 
;
_cod_original_cell_volume 8467.9(29)
_cod_database_code 4312592

loop_
_symmetry_equiv_pos_as_xyz
'x, y, z'
'-x+1/2, -y, z+1/2'
'-x, y+1/2, -z'
'x+1/2, -y+1/2, -z+1/2'
'-x, -y, -z'
'x-1/2, y, -z-1/2'
'x, -y-1/2, z'
'-x-1/2, y-1/2, z-1/2'

loop_
_atom_site_aniso_label
_atom_site_aniso_U_11
_atom_site_aniso_U_22
_atom_site_aniso_U_33
_atom_site_aniso_U_23
_atom_site_aniso_U_13
_atom_site_aniso_U_12
Ru1 0.0503(4) 0.0462(3) 0.0494(4) 0.0037(3) 0.0022(3) 0.0001(3)
N1 0.057(4) 0.053(3) 0.044(4) 0.011(3) 0.003(3) 0.003(3)
N2 0.052(4) 0.058(4) 0.047(4) 0.002(3) -0.001(3) -0.003(3)
N3 0.057(4) 0.046(3) 0.054(4) -0.005(3) 0.004(4) 0.001(3)
N4 0.050(4) 0.050(3) 0.064(5) 0.006(3) -0.002(4) 0.008(3)
N5 0.057(4) 0.051(4) 0.053(4) 0.003(3) -0.005(4) 0.001(3)
N6 0.056(4) 0.041(3) 0.059(4) -0.002(3) 0.011(4) 0.002(3)
O1 0.093(5) 0.085(4) 0.068(4) 0.007(4) -0.020(4) 0.023(4)
O2 0.102(5) 0.083(4) 0.051(4) -0.007(3) 0.000(4) 0.017(4)
C1 0.063(6) 0.048(4) 0.064(6) -0.003(4) 0.012(5) 0.006(4)
C2 0.083(7) 0.062(5) 0.067(6) 0.017(5) 0.012(6) -0.013(5)
C3 0.072(7) 0.065(5) 0.071(7) -0.011(5) 0.014(6) -0.016(5)
C4 0.053(5) 0.059(5) 0.065(6) -0.002(4) -0.001(5) -0.007(4)
C5 0.057(5) 0.054(4) 0.042(5) 0.002(4) 0.001(4) 0.002(4)
C6 0.055(6) 0.099(7) 0.100(8) 0.016(7) -0.007(6) -0.018(6)
C7 0.053(6) 0.109(8) 0.094(8) 0.001(7) -0.026(6) -0.006(6)
C8 0.070(7) 0.083(6) 0.050(5) -0.008(5) -0.003(5) 0.005(5)
C9 0.088(8) 0.098(7) 0.060(6) 0.006(6) -0.034(6) 0.020(6)
C10 0.105(8) 0.065(5) 0.051(6) 0.016(4) -0.016(6) 0.005(6)
C11 0.086(7) 0.066(5) 0.040(5) 0.012(4) 0.014(5) 0.006(5)
C12 0.048(5) 0.067(5) 0.040(5) -0.008(4) -0.010(4) 0.015(4)
C13 0.062(6) 0.062(5) 0.079(7) -0.008(5) 0.007(5) -0.010(4)
C14 0.071(7) 0.063(5) 0.092(7) -0.003(5) 0.012(6) -0.021(5)
C15 0.062(6) 0.074(6) 0.086(7) 0.027(6) 0.009(6) -0.019(5)
C16 0.061(6) 0.064(5) 0.062(6) 0.011(4) 0.004(5) 0.007(4)
C17 0.048(5) 0.062(5) 0.050(5) 0.005(4) 0.001(4) -0.002(4)
C18 0.059(6) 0.086(6) 0.074(7) 0.020(6) 0.011(6) 0.005(5)
C19 0.076(7) 0.117(8) 0.051(6) 0.007(6) 0.023(5) 0.013(7)
C20 0.070(6) 0.068(5) 0.059(6) 0.005(5) 0.005(5) 0.003(5)
C21 0.079(8) 0.108(8) 0.058(6) -0.022(6) 0.000(6) -0.010(6)
C22 0.094(8) 0.090(7) 0.076(7) -0.026(6) -0.003(7) -0.013(6)
C23 0.065(6) 0.073(5) 0.081(7) -0.024(5) 0.010(5) -0.002(5)
C24 0.061(6) 0.066(5) 0.047(5) 0.006(4) -0.006(5) -0.003(4)
C25 0.058(6) 0.060(5) 0.070(6) 0.009(4) 0.000(5) 0.005(4)
C26 0.099(9) 0.085(7) 0.072(7) 0.007(5) -0.013(6) 0.025(6)
C27 0.065(6) 0.062(5) 0.056(6) -0.004(4) -0.008(5) 0.011(4)
C28 0.067(6) 0.060(4) 0.042(5) 0.005(4) 0.000(5) 0.003(5)
C29 0.093(8) 0.070(5) 0.062(6) -0.015(5) 0.008(6) 0.010(5)
C30 0.050(5) 0.056(5) 0.079(7) 0.009(4) 0.006(5) 0.002(4)
C31 0.080(8) 0.113(9) 0.134(11) 0.036(8) 0.013(8) 0.031(7)
C32 0.094(8) 0.073(6) 0.120(10) -0.014(6) 0.008(8) 0.018(6)
C33 0.070(7) 0.093(7) 0.120(10) -0.012(7) 0.038(7) 0.001(6)
C34 0.099(9) 0.074(6) 0.102(8) 0.004(6) 0.022(7) 0.025(6)
P1 0.085(3) 0.078(2) 0.066(2) 0.000 0.005(2) 0.000
F1 0.150(10) 0.178(10) 0.096(7) 0.000 0.052(7) 0.000
F2 0.182(7) 0.087(4) 0.129(6) 0.010(4) 0.030(6) 0.004(5)
F3 0.166(10) 0.105(6) 0.086(6) 0.000 0.039(7) 0.000
F4 0.137(9) 0.163(10) 0.137(9) 0.000 -0.049(8) 0.000
F5 0.121(9) 0.188(10) 0.101(8) 0.000 -0.027(7) 0.000
P2 0.046(2) 0.066(2) 0.065(2) 0.000 -0.009(2) 0.000
F6 0.093(7) 0.295(15) 0.063(6) 0.000 -0.002(5) 0.000
F7 0.093(7) 0.180(10) 0.097(7) 0.000 -0.003(6) 0.000
F8 0.046(4) 0.095(5) 0.116(7) 0.000 -0.011(4) 0.000
F9 0.086(5) 0.064(3) 0.242(9) -0.007(4) -0.017(5) 0.001(3)
F10 0.042(4) 0.099(5) 0.118(7) 0.000 -0.013(4) 0.000
P3 0.068(2) 0.078(2) 0.071(2) 0.0119(13) 0.0023(14) 0.0061(14)
F11 0.180(7) 0.109(4) 0.062(4) -0.008(3) 0.006(4) 0.008(5)
F12 0.198(8) 0.195(8) 0.075(5) 0.035(5) -0.022(5) 0.027(7)
F13 0.077(4) 0.107(5) 0.167(7) 0.008(5) 0.018(4) 0.012(4)
F14 0.111(5) 0.072(3) 0.165(7) 0.027(4) 0.013(5) -0.002(3)
F15 0.106(5) 0.081(4) 0.117(5) -0.009(3) 0.011(4) 0.000(3)
F16 0.062(4) 0.126(5) 0.212(8) 0.026(5) 0.011(5) 0.019(4)
O3A 0.123(34) 0.418(83) 0.147(32) 0.165(45) 0.115(32) 0.131(39)
O3B 0.134(27) 1.027(264) 0.128(30) 0.246(90) -0.012(22) -0.117(78)
O3C 0.130(28) 0.145(26) 0.197(39) 0.096(26) 0.130(29) 0.068(23)

loop_
_atom_site_label
_atom_site_type_symbol
_atom_site_fract_x
_atom_site_fract_y
_atom_site_fract_z
_atom_site_U_iso_or_equiv
_atom_site_thermal_displace_type
_atom_site_occupancy
_atom_site_calc_flag
_atom_site_refinement_flags
_atom_site_disorder_group
Ru1 Ru 0.11547(5) 0.624009(15) 0.47248(4) 0.0486(2) Uani 1 d . .
N1 N 0.2428(5) 0.65701(15) 0.4512(4) 0.051(2) Uani 1 d . .
N2 N 0.2332(5) 0.6036(2) 0.5422(3) 0.052(2) Uani 1 d . .
N3 N 0.0602(6) 0.6487(2) 0.5673(4) 0.052(2) Uani 1 d . .
N4 N 0.0096(5) 0.6451(2) 0.3901(4) 0.055(2) Uani 1 d . .
N5 N -0.0082(6) 0.5915(2) 0.5058(4) 0.054(2) Uani 1 d . .
N6 N 0.1579(5) 0.59802(14) 0.3709(4) 0.052(2) Uani 1 d . .
O1 O -0.0373(6) 0.6462(2) 0.2672(4) 0.082(2) Uani 1 d . .
O2 O 0.1314(6) 0.5948(2) 0.2451(3) 0.079(2) Uani 1 d . .
C1 C 0.2497(7) 0.6829(2) 0.4017(5) 0.058(2) Uani 1 d . .
H1A H 0.1866(7) 0.6884(2) 0.3718(5) 0.080 Uiso 1 d R .
C2 C 0.3452(8) 0.7016(2) 0.3905(5) 0.071(3) Uani 1 d . .
H2A H 0.3479(8) 0.7194(2) 0.3533(5) 0.080 Uiso 1 d R .
C3 C 0.4358(8) 0.6945(2) 0.4313(6) 0.069(3) Uani 1 d . .
H3A H 0.5009(8) 0.7080(2) 0.4257(6) 0.080 Uiso 1 d R .
C4 C 0.4343(7) 0.6679(2) 0.4837(5) 0.059(2) Uani 1 d . .
C5 C 0.3355(7) 0.6502(2) 0.4911(4) 0.051(2) Uani 1 d . .
C6 C 0.5247(8) 0.6582(3) 0.5275(6) 0.085(3) Uani 1 d . .
H6A H 0.5927(8) 0.6701(3) 0.5215(6) 0.080 Uiso 1 d R .
C7 C 0.5199(8) 0.6326(3) 0.5762(6) 0.085(3) Uani 1 d . .
H7A H 0.5822(8) 0.6268(3) 0.6066(6) 0.080 Uiso 1 d R .
C8 C 0.4217(8) 0.6120(2) 0.5831(5) 0.068(2) Uani 1 d . .
C9 C 0.4103(9) 0.5837(3) 0.6314(5) 0.082(3) Uani 1 d . .
H9A H 0.4708(9) 0.5767(3) 0.6623(5) 0.080 Uiso 1 d R .
C10 C 0.3147(9) 0.5660(2) 0.6324(5) 0.074(3) Uani 1 d . .
H10A H 0.3064(9) 0.5464(2) 0.6645(5) 0.080 Uiso 1 d R .
C11 C 0.2277(8) 0.5765(2) 0.5893(4) 0.064(2) Uani 1 d . .
H11A H 0.1598(8) 0.5643(2) 0.5922(4) 0.080 Uiso 1 d R .
C12 C 0.3291(7) 0.6217(2) 0.5408(4) 0.052(2) Uani 1 d . .
C13 C -0.0447(7) 0.5624(2) 0.4728(5) 0.068(2) Uani 1 d . .
H13A H -0.0106(7) 0.5557(2) 0.4262(5) 0.080 Uiso 1 d R .
C14 C -0.1281(8) 0.5432(2) 0.5012(6) 0.075(3) Uani 1 d . .
H14A H -0.1507(8) 0.5228(2) 0.4752(6) 0.080 Uiso 1 d R .
C15 C -0.1802(8) 0.5529(2) 0.5665(6) 0.074(3) Uani 1 d . .
H15A H -0.2373(8) 0.5393(2) 0.5885(6) 0.080 Uiso 1 d R .
C16 C -0.1469(7) 0.5826(2) 0.6017(5) 0.063(2) Uani 1 d . .
C17 C -0.0600(7) 0.6012(2) 0.5704(5) 0.053(2) Uani 1 d . .
C18 C -0.1970(8) 0.5957(3) 0.6704(6) 0.073(3) Uani 1 d . .
H18A H -0.2561(8) 0.5833(3) 0.6933(6) 0.080 Uiso 1 d R .
C19 C -0.1602(9) 0.6242(3) 0.7018(5) 0.081(3) Uani 1 d . .
H19A H -0.1950(9) 0.6324(3) 0.7470(5) 0.080 Uiso 1 d R .
C20 C -0.0721(8) 0.6442(2) 0.6719(5) 0.066(2) Uani 1 d . .
C21 C -0.0303(9) 0.6754(3) 0.7014(6) 0.082(3) Uani 1 d . .
H21A H -0.0589(9) 0.6846(3) 0.7476(6) 0.080 Uiso 1 d R .
C22 C 0.0528(9) 0.6915(3) 0.6649(6) 0.087(3) Uani 1 d . .
H22A H 0.0833(9) 0.7120(3) 0.6857(6) 0.080 Uiso 1 d R .
C23 C 0.0980(8) 0.6779(2) 0.5965(6) 0.073(3) Uani 1 d . .
H23A H 0.1542(8) 0.6902(2) 0.5702(6) 0.080 Uiso 1 d R .
C24 C -0.0228(7) 0.6323(2) 0.6030(5) 0.058(2) Uani 1 d . .
C25 C -0.0850(7) 0.6701(2) 0.3860(5) 0.063(2) Uani 1 d . .
C26 C -0.0979(9) 0.6741(3) 0.3004(5) 0.085(3) Uani 1 d . .
H26A H -0.1737(9) 0.6715(3) 0.2878(5) 0.080 Uiso 1 d R .
H26B H -0.0728(9) 0.6960(3) 0.2828(5) 0.080 Uiso 1 d R .
C27 C 0.0249(8) 0.6345(2) 0.3234(5) 0.061(2) Uani 1 d . .
C28 C 0.1074(7) 0.6087(2) 0.3121(5) 0.056(2) Uani 1 d . .
C29 C 0.2104(8) 0.5687(2) 0.2607(5) 0.075(3) Uani 1 d . .
H29A H 0.2730(8) 0.5709(2) 0.2284(5) 0.080 Uiso 1 d R .
H29B H 0.1781(8) 0.5466(2) 0.2530(5) 0.080 Uiso 1 d R .
C30 C 0.2415(7) 0.5724(2) 0.3441(5) 0.062(2) Uani 1 d . .
C31 C -0.1834(9) 0.6520(3) 0.4197(7) 0.109(4) Uani 1 d . .
H31A H -0.1716(9) 0.6493(3) 0.4731(7) 0.080 Uiso 1 d R .
H31B H -0.2488(9) 0.6651(3) 0.4115(7) 0.080 Uiso 1 d R .
H31C H -0.1909(9) 0.6300(3) 0.3966(7) 0.080 Uiso 1 d R .
C32 C -0.0589(9) 0.7038(2) 0.4213(7) 0.096(4) Uani 1 d . .
H32A H -0.0469(9) 0.7010(2) 0.4746(7) 0.080 Uiso 1 d R .
H32B H 0.0064(9) 0.7124(2) 0.3980(7) 0.080 Uiso 1 d R .
H32C H -0.1176(9) 0.7197(2) 0.4132(7) 0.080 Uiso 1 d R .
C33 C 0.3544(8) 0.5865(3) 0.3555(7) 0.095(4) Uani 1 d . .
H33A H 0.3633(8) 0.6070(3) 0.3261(7) 0.080 Uiso 1 d R .
H33B H 0.3638(8) 0.5919(3) 0.4081(7) 0.080 Uiso 1 d R .
H33C H 0.4081(8) 0.5700(3) 0.3405(7) 0.080 Uiso 1 d R .
C34 C 0.2268(9) 0.5390(2) 0.3898(6) 0.092(3) Uani 1 d . .
H34A H 0.2478(9) 0.5431(2) 0.4413(6) 0.080 Uiso 1 d R .
H34B H 0.1513(9) 0.5324(2) 0.3881(6) 0.080 Uiso 1 d R .
H34C H 0.2711(9) 0.5210(2) 0.3692(6) 0.080 Uiso 1 d R .
P1 P 0.1495(4) 0.2500 0.1328(2) 0.0763(11) Uani 1 d S .
F1 F 0.2321(9) 0.2500 0.0659(6) 0.142(4) Uani 1 d S .
F2 F 0.1516(7) 0.2909(2) 0.1347(4) 0.133(3) Uani 1 d . .
F3 F 0.0700(9) 0.2500 0.2039(5) 0.119(3) Uani 1 d S .
F4 F 0.2499(10) 0.2500 0.1898(6) 0.146(4) Uani 1 d S .
F5 F 0.0505(9) 0.2500 0.0767(6) 0.136(4) Uani 1 d S .
P2 P 0.1491(3) 0.7500 0.2152(2) 0.0591(9) Uani 1 d S .
F6 F 0.1571(8) 0.7500 0.1279(5) 0.150(5) Uani 1 d S .
F7 F 0.1370(8) 0.7500 0.3048(5) 0.123(3) Uani 1 d S .
F8 F 0.0203(6) 0.7500 0.2069(5) 0.086(2) Uani 1 d S .
F9 F 0.1483(5) 0.70986(14) 0.2197(5) 0.131(3) Uani 1 d . .
F10 F 0.2781(6) 0.7500 0.2240(5) 0.086(2) Uani 1 d S .
P3 P 0.0546(2) 0.51063(7) 0.7202(2) 0.0722(7) Uani 1 d . .
F11 F 0.0485(6) 0.5130(2) 0.6321(3) 0.117(2) Uani 1 d . .
F12 F 0.0631(8) 0.5094(2) 0.8103(4) 0.156(3) Uani 1 d . .
F13 F -0.0722(5) 0.5172(2) 0.7272(5) 0.117(2) Uani 1 d . .
F14 F 0.0337(5) 0.47027(14) 0.7175(4) 0.116(2) Uani 1 d . .
F15 F 0.0743(5) 0.55105(14) 0.7214(4) 0.101(2) Uani 1 d . .
F16 F 0.1815(5) 0.5043(2) 0.7142(5) 0.133(3) Uani 1 d . .
O3A O -0.0406(22) 0.4848(13) 0.9864(23) 0.229(33) Uani 0.35 d P .
O3B O 0.7531(27) 0.7387(40) 0.5928(19) 0.430(91) Uani 0.35 d P .
O3C O 0.2002(27) 0.7158(8) 0.8570(21) 0.158(18) Uani 0.30 d P .

loop_
_atom_type_symbol
_atom_type_description
_atom_type_scat_dispersion_real
_atom_type_scat_dispersion_imag
_atom_type_scat_source
C C 0.0033 0.0016 'International Tables Vol C Tables 4.2.6.8 and 6.1.1.4'
H H 0.0000 0.0000 'International Tables Vol C Tables 4.2.6.8 and 6.1.1.4'
N N 0.0061 0.0033 'International Tables Vol C Tables 4.2.6.8 and 6.1.1.4'
O O 0.0106 0.0060 'International Tables Vol C Tables 4.2.6.8 and 6.1.1.4'
F F 0.0171 0.0103 'International Tables Vol C Tables 4.2.6.8 and 6.1.1.4'
P P 0.1023 0.0942 'International Tables Vol C Tables 4.2.6.8 and 6.1.1.4'
Ru Ru -1.2594 0.8363 'International Tables Vol C Tables 4.2.6.8 and 6.1.1.4'

loop_
_geom_angle_atom_site_label_1
_geom_angle_atom_site_label_2
_geom_angle_atom_site_label_3
_geom_angle
_geom_angle_site_symmetry_1
_geom_angle_site_symmetry_3
_geom_angle_publ_flag
N3 Ru1 N1 96.0(3) . . ?
N3 Ru1 N2 85.6(3) . . ?
N1 Ru1 N2 79.8(3) . . ?
N3 Ru1 N5 79.3(3) . . ?
N1 Ru1 N5 173.9(3) . . ?
N2 Ru1 N5 95.9(3) . . ?
N3 Ru1 N4 100.2(3) . . ?
N1 Ru1 N4 95.3(2) . . ?
N2 Ru1 N4 172.8(3) . . ?
N5 Ru1 N4 89.3(3) . . ?
N3 Ru1 N6 174.8(3) . . ?
N1 Ru1 N6 87.7(2) . . ?
N2 Ru1 N6 98.6(3) . . ?
N5 Ru1 N6 97.2(2) . . ?
N4 Ru1 N6 75.8(3) . . ?
C1 N1 C5 115.6(7) . . ?
C1 N1 Ru1 129.8(6) . . ?
C5 N1 Ru1 114.5(5) . . ?
C11 N2 C12 117.2(7) . . ?
C11 N2 Ru1 129.8(6) . . ?
C12 N2 Ru1 112.9(5) . . ?
C23 N3 C24 118.9(7) . . ?
C23 N3 Ru1 127.1(6) . . ?
C24 N3 Ru1 113.9(5) . . ?
C27 N4 C25 106.3(7) . . ?
C27 N4 Ru1 115.0(6) . . ?
C25 N4 Ru1 138.7(6) . . ?
C13 N5 C17 116.3(7) . . ?
C13 N5 Ru1 129.5(6) . . ?
C17 N5 Ru1 114.1(5) . . ?
C28 N6 C30 106.8(7) . . ?
C28 N6 Ru1 114.3(5) . . ?
C30 N6 Ru1 138.4(6) . . ?
C27 O1 C26 104.5(7) . . ?
C28 O2 C29 105.6(7) . . ?
N1 C1 C2 122.8(9) . . ?
C3 C2 C1 120.4(8) . . ?
C2 C3 C4 119.8(9) . . ?
C5 C4 C3 116.2(8) . . ?
C5 C4 C6 119.8(8) . . ?
C3 C4 C6 123.9(9) . . ?
N1 C5 C4 125.2(7) . . ?
N1 C5 C12 115.2(7) . . ?
C4 C5 C12 119.5(8) . . ?
C7 C6 C4 121.9(9) . . ?
C6 C7 C8 120.8(10) . . ?
C9 C8 C12 117.0(9) . . ?
C9 C8 C7 124.7(10) . . ?
C12 C8 C7 118.3(9) . . ?
C10 C9 C8 119.6(9) . . ?
C9 C10 C11 120.6(9) . . ?
N2 C11 C10 122.6(9) . . ?
N2 C12 C8 122.8(8) . . ?
N2 C12 C5 117.5(7) . . ?
C8 C12 C5 119.5(8) . . ?
N5 C13 C14 123.4(9) . . ?
C13 C14 C15 120.4(9) . . ?
C14 C15 C16 118.3(8) . . ?
C15 C16 C17 119.0(9) . . ?
C15 C16 C18 123.2(9) . . ?
C17 C16 C18 117.8(8) . . ?
N5 C17 C16 122.6(8) . . ?
N5 C17 C24 115.6(7) . . ?
C16 C17 C24 121.8(8) . . ?
C19 C18 C16 120.2(9) . . ?
C18 C19 C20 124.1(9) . . ?
C21 C20 C19 127.1(9) . . ?
C21 C20 C24 116.0(9) . . ?
C19 C20 C24 116.9(9) . . ?
C22 C21 C20 119.5(9) . . ?
C21 C22 C23 121.2(9) . . ?
N3 C23 C22 120.6(9) . . ?
N3 C24 C17 117.0(8) . . ?
N3 C24 C20 123.7(8) . . ?
C17 C24 C20 119.2(8) . . ?
C32 C25 N4 112.7(8) . . ?
C32 C25 C31 114.5(9) . . ?
N4 C25 C31 106.8(7) . . ?
C32 C25 C26 110.2(8) . . ?
N4 C25 C26 101.1(7) . . ?
C31 C25 C26 110.7(9) . . ?
O1 C26 C25 105.8(7) . . ?
N4 C27 O1 119.8(8) . . ?
N4 C27 C28 117.7(8) . . ?
O1 C27 C28 122.6(8) . . ?
N6 C28 O2 118.7(8) . . ?
N6 C28 C27 117.0(7) . . ?
O2 C28 C27 124.2(8) . . ?
O2 C29 C30 106.6(7) . . ?
C33 C30 N6 109.8(7) . . ?
C33 C30 C29 113.2(8) . . ?
N6 C30 C29 101.4(7) . . ?
C33 C30 C34 110.3(8) . . ?
N6 C30 C34 108.5(7) . . ?
C29 C30 C34 113.2(8) . . ?
F1 P1 F5 91.1(6) . . ?
F1 P1 F4 88.9(7) . . ?
F5 P1 F4 180.0(6) . . ?
F1 P1 F3 177.3(7) . . ?
F5 P1 F3 91.6(6) . . ?
F4 P1 F3 88.4(6) . . ?
F1 P1 F2 90.3(3) . 7_565 ?
F5 P1 F2 91.4(3) . 7_565 ?
F4 P1 F2 88.6(3) . 7_565 ?
F3 P1 F2 89.6(3) . 7_565 ?
F1 P1 F2 90.3(3) . . ?
F5 P1 F2 91.4(3) . . ?
F4 P1 F2 88.6(3) . . ?
F3 P1 F2 89.6(3) . . ?
F2 P1 F2 177.0(7) 7_565 . ?
F6 P2 F9 93.0(4) . 7_575 ?
F6 P2 F9 93.0(4) . . ?
F9 P2 F9 174.1(7) 7_575 . ?
F6 P2 F8 88.3(5) . . ?
F9 P2 F8 89.9(3) 7_575 . ?
F9 P2 F8 89.9(3) . . ?
F6 P2 F10 92.0(5) . . ?
F9 P2 F10 90.1(3) 7_575 . ?
F9 P2 F10 90.1(3) . . ?
F8 P2 F10 179.6(5) . . ?
F6 P2 F7 178.3(6) . . ?
F9 P2 F7 87.0(4) 7_575 . ?
F9 P2 F7 87.0(4) . . ?
F8 P2 F7 90.0(5) . . ?
F10 P2 F7 89.7(5) . . ?
F11 P3 F13 91.2(4) . . ?
F11 P3 F16 89.4(4) . . ?
F13 P3 F16 179.3(5) . . ?
F11 P3 F15 87.7(4) . . ?
F13 P3 F15 89.2(4) . . ?
F16 P3 F15 90.4(4) . . ?
F11 P3 F12 178.0(5) . . ?
F13 P3 F12 89.5(5) . . ?
F16 P3 F12 89.9(5) . . ?
F15 P3 F12 90.4(4) . . ?
F11 P3 F14 91.2(4) . . ?
F13 P3 F14 90.4(4) . . ?
F16 P3 F14 90.0(4) . . ?
F15 P3 F14 178.9(4) . . ?
F12 P3 F14 90.7(4) . . ?

loop_
_geom_bond_atom_site_label_1
_geom_bond_atom_site_label_2
_geom_bond_distance
_geom_bond_site_symmetry_2
_geom_bond_publ_flag
Ru1 N3 2.050(6) . ?
Ru1 N1 2.058(6) . ?
Ru1 N2 2.057(7) . ?
Ru1 N5 2.063(7) . ?
Ru1 N4 2.119(7) . ?
Ru1 N6 2.128(6) . ?
N1 C1 1.342(9) . ?
N1 C5 1.363(10) . ?
N2 C11 1.350(9) . ?
N2 C12 1.371(10) . ?
N3 C23 1.335(10) . ?
N3 C24 1.357(10) . ?
N4 C27 1.265(10) . ?
N4 C25 1.515(10) . ?
N5 C13 1.356(10) . ?
N5 C17 1.362(10) . ?
N6 C28 1.281(10) . ?
N6 C30 1.507(10) . ?
O1 C27 1.334(10) . ?
O1 C26 1.443(11) . ?
O2 C28 1.336(9) . ?
O2 C29 1.433(10) . ?
C1 C2 1.392(12) . ?
C2 C3 1.352(13) . ?
C3 C4 1.395(12) . ?
C4 C5 1.397(12) . ?
C4 C6 1.403(13) . ?
C5 C12 1.425(10) . ?
C6 C7 1.322(13) . ?
C7 C8 1.450(13) . ?
C8 C9 1.407(13) . ?
C8 C12 1.410(12) . ?
C9 C10 1.359(13) . ?
C10 C11 1.373(12) . ?
C13 C14 1.364(12) . ?
C14 C15 1.373(13) . ?
C15 C16 1.380(12) . ?
C16 C17 1.403(11) . ?
C16 C18 1.455(12) . ?
C17 C24 1.419(11) . ?
C18 C19 1.326(13) . ?
C19 C20 1.432(13) . ?
C20 C21 1.422(12) . ?
C20 C24 1.437(12) . ?
C21 C22 1.358(13) . ?
C22 C23 1.434(13) . ?
C25 C32 1.493(12) . ?
C25 C31 1.519(13) . ?
C25 C26 1.531(12) . ?
C27 C28 1.439(11) . ?
C29 C30 1.531(12) . ?
C30 C33 1.502(12) . ?
C30 C34 1.548(11) . ?
P1 F1 1.557(10) . ?
P1 F5 1.567(11) . ?
P1 F4 1.590(11) . ?
P1 F3 1.590(10) . ?
P1 F2 1.599(6) 7_565 ?
P1 F2 1.599(6) . ?
P2 F6 1.547(9) . ?
P2 F9 1.572(6) 7_575 ?
P2 F9 1.572(6) . ?
P2 F8 1.583(8) . ?
P2 F10 1.586(7) . ?
P2 F7 1.593(10) . ?
P3 F11 1.564(6) . ?
P3 F13 1.579(7) . ?
P3 F16 1.577(7) . ?
P3 F15 1.599(6) . ?
P3 F12 1.597(7) . ?
P3 F14 1.600(6) . ?
